data_7056390
loop_
_publ_author_name
'Kulikov, Oleg V.'
'Sevryugina, Yulia V.'
'Mehmood, Arshad'
'Saraogi, Ishu'

_publ_section_title
;
 Characterization of aggregated morphologies derived from mono- and
 bis-arylbenzamides -- potential alpha-helix mimetics
;
_journal_name_full 'New J. Chem.'
_journal_paper_doi 10.1039/C6NJ03775E
_journal_year 2017
_chemical_formula_moiety '{(C H3)8 C9 H4 O)[ (C O N H)2 (C6 H3 O C H (C H3)2)2 C O2 C H3]2}2 (C2 H5 O H)2 H2 O'
_chemical_formula_sum 'C69 H85 N4 O14.5'
_chemical_formula_weight 1202.40
_chemical_melting_point ?
_space_group_crystal_system triclinic
_space_group_IT_number 2
_space_group_name_Hall '-P 1'
_space_group_name_H-M_alt 'P -1'
_symmetry_space_group_name_Hall '-P 1'
_symmetry_space_group_name_H-M 'P -1'
_atom_sites_solution_hydrogens geom
_atom_sites_solution_primary intrinsic
_atom_sites_solution_secondary difmap
_audit_creation_method SHELXL-2014/6
_audit_update_record
;
2015-11-04 deposited with the CCDC.
2017-06-19 downloaded from the CCDC.
;
_cell_angle_alpha 80.339(4)
_cell_angle_beta 83.426(4)
_cell_angle_gamma 72.997(4)
_cell_formula_units_Z 4
_cell_length_a 10.0873(13)
_cell_length_b 16.344(2)
_cell_length_c 41.016(5)
_cell_measurement_reflns_used 9846
_cell_measurement_temperature 100(2)
_cell_measurement_theta_max 21.71
_cell_measurement_theta_min 2.95
_cell_volume 6359.5(14)
_computing_cell_refinement 'Apex2 (Bruker AXS Inc., 2013)'
_computing_data_collection 'Apex2 (Bruker AXS Inc., 2013)'
_computing_data_reduction 'SAINT V8.32B (Bruker AXS Inc., 2013)'
_computing_molecular_graphics 'SHELXP (Sheldrick, 2008)'
_computing_publication_material 'SHELXCIF-2013/2 (Sheldrick, 2013)'
_computing_structure_refinement 'SHELXL-2014/6 (Sheldrick, 2014)'
_computing_structure_solution 'SHELXT (Sheldrick, 2013)'
_diffrn_ambient_temperature 100(2)
_diffrn_measured_fraction_theta_full 0.692
_diffrn_measured_fraction_theta_max 0.957
_diffrn_measurement_device_type 'Bruker PHOTON 100 CMOS'
_diffrn_measurement_method '0.5 deg wide \w exposures'
_diffrn_radiation_type MoK\a
_diffrn_radiation_wavelength 0.71073
_diffrn_reflns_av_R_equivalents 0.0982
_diffrn_reflns_av_unetI/netI 0.0471
_diffrn_reflns_Laue_measured_fraction_full 0.692
_diffrn_reflns_Laue_measured_fraction_max 0.957
_diffrn_reflns_limit_h_max 10
_diffrn_reflns_limit_h_min -9
_diffrn_reflns_limit_k_max 17
_diffrn_reflns_limit_k_min -17
_diffrn_reflns_limit_l_max 42
_diffrn_reflns_limit_l_min -42
_diffrn_reflns_number 182510
_diffrn_reflns_point_group_measured_fraction_full 0.692
_diffrn_reflns_point_group_measured_fraction_max 0.957
_diffrn_reflns_theta_full 25.000
_diffrn_reflns_theta_max 21.912
_diffrn_reflns_theta_min 2.834
_diffrn_source 'fine-focus sealed tube'
_exptl_absorpt_coefficient_mu 0.088
_exptl_absorpt_correction_T_max 0.96
_exptl_absorpt_correction_T_min 0.87
_exptl_absorpt_correction_type multi-scan
_exptl_absorpt_process_details
;
 SADABS-2014/4 - Bruker AXS area detector scaling and absorption correction
;
_exptl_crystal_colour colourless
_exptl_crystal_density_diffrn 1.256
_exptl_crystal_density_meas ?
_exptl_crystal_density_method none
_exptl_crystal_description block
_exptl_crystal_F_000 2572
_exptl_crystal_size_max 0.322
_exptl_crystal_size_mid 0.297
_exptl_crystal_size_min 0.218
_refine_diff_density_max 1.024
_refine_diff_density_min -0.632
_refine_diff_density_rms 0.087
_refine_ls_extinction_method none
_refine_ls_goodness_of_fit_ref 1.073
_refine_ls_hydrogen_treatment constr
_refine_ls_matrix_type full
_refine_ls_number_parameters 1622
_refine_ls_number_reflns 15277
_refine_ls_number_restraints 1562
_refine_ls_restrained_S_all 1.022
_refine_ls_R_factor_all 0.1260
_refine_ls_R_factor_gt 0.1055
_refine_ls_shift/su_max 0.000
_refine_ls_shift/su_mean 0.000
_refine_ls_structure_factor_coef Fsqd
_refine_ls_weighting_details 'w=1/[\s^2^(Fo^2^)+(0.0899P)^2^+54.4645P] where P=(Fo^2^+2Fc^2^)/3'
_refine_ls_weighting_scheme calc
_refine_ls_wR_factor_gt 0.2567
_refine_ls_wR_factor_ref 0.2745
_reflns_Friedel_coverage 0.000
_reflns_number_gt 12911
_reflns_number_total 15277
_reflns_threshold_expression 'I > 2\s(I)'
_cod_data_source_file c6nj03775e3.cif
_cod_data_source_block added_by_encifer
_cod_depositor_comments
;
The following automatic conversions were performed:

'_chemical_melting_point' value 'not measured' was changed to '?' -
the value is undefined or not given.

'_exptl_crystal_density_meas' value 'not measured' was changed to '?'
- the value is perceived as not measured.

Automatic conversion script
Id: cif_fix_values 4973 2017-02-22 13:04:09Z antanas 
;
_cod_original_cell_volume 6359.4(15)
_cod_original_formula_sum 'C69 H85 N4 O14.50'
_cod_database_code 7056390
_shelx_space_group_comment
;
The symmetry employed for this shelxl refinement is uniquely defined
by the following loop, which should always be used as a source of
symmetry information in preference to the above space-group names.
They are only intended as comments.
;
_shelx_estimated_absorpt_t_min 0.972
_shelx_estimated_absorpt_t_max 0.981
_shelxl_version_number 2014/6

loop_
_space_group_symop_operation_xyz
'x, y, z'
'-x, -y, -z'

loop_
_atom_site_label
_atom_site_type_symbol
_atom_site_fract_x
_atom_site_fract_y
_atom_site_fract_z
_atom_site_U_iso_or_equiv
_atom_site_adp_type
_atom_site_occupancy
_atom_site_site_symmetry_order
_atom_site_calc_flag
_atom_site_refinement_flags_posn
_atom_site_refinement_flags_adp
_atom_site_refinement_flags_occupancy
_atom_site_disorder_assembly
_atom_site_disorder_group
C1 C 0.0908(9) 0.4626(4) 0.60703(18) 0.0161(16) Uani 1 1 d . U . . .
C2 C 0.4695(9) 0.0928(5) 0.46789(19) 0.0200(17) Uani 1 1 d . U . . .
C3 C 0.4980(8) 0.0359(5) -0.14711(19) 0.0191(16) Uani 1 1 d . U . . .
C4 C 0.1228(8) 0.2159(5) 0.60268(18) 0.0170(16) Uani 1 1 d . U . . .
C5 C 0.5323(9) 0.2481(5) 0.38118(18) 0.0184(17) Uani 1 1 d . U . . .
H5 H 0.6307 0.2351 0.3782 0.022 Uiso 1 1 calc R U . . .
C6 C -0.0542(9) 0.4049(5) 0.5383(2) 0.0248(17) Uani 1 1 d . U . . .
C7 C 0.3191(8) 0.2970(5) 0.41386(18) 0.0171(16) Uani 1 1 d . U . . .
C8 C 0.4034(9) 0.3425(5) -0.04259(19) 0.0218(17) Uani 1 1 d . U . . .
H8A H 0.3420 0.3621 -0.0244 0.026 Uiso 1 1 calc R U . . .
C9 C 0.6015(8) -0.0626(5) -0.18581(19) 0.0191(17) Uani 1 1 d . U . . .
H9 H 0.5947 -0.0899 -0.2040 0.023 Uiso 1 1 calc R U . . .
C10 C 0.6432(8) 0.0432(4) -0.09949(18) 0.0155(16) Uani 1 1 d . U . . .
C11 C 0.2534(8) 0.2410(5) -0.16182(18) 0.0192(17) Uani 1 1 d . U . . .
C12 C 0.0119(8) 0.4952(5) 0.63839(18) 0.0185(16) Uani 1 1 d . U . . .
C13 C 0.1279(9) 0.3449(5) 0.4564(2) 0.0241(18) Uani 1 1 d . U . . .
C14 C -0.1071(9) 0.4745(5) 0.65373(19) 0.0199(17) Uani 1 1 d . U . . .
C15 C -0.3191(9) 0.4935(5) 0.69224(19) 0.0217(18) Uani 1 1 d . U . . .
C16 C 0.2846(8) 0.1155(5) -0.18893(19) 0.0204(17) Uani 1 1 d . U . . .
C17 C 0.6190(8) 0.0139(5) -0.13119(18) 0.0178(16) Uani 1 1 d . U . . .
C18 C 0.6015(9) 0.2920(5) 0.1828(2) 0.0228(17) Uani 1 1 d . U . . .
C19 C 0.4231(9) 0.1506(5) 0.52193(18) 0.0201(17) Uani 1 1 d . U . . .
C20 C 0.0574(9) 0.5551(5) 0.65099(19) 0.0234(18) Uani 1 1 d . U . . .
H20 H 0.1393 0.5689 0.6410 0.028 Uiso 1 1 calc R U . . .
C21 C 0.5301(9) 0.2041(5) 0.32587(19) 0.0203(17) Uani 1 1 d . U . . .
C22 C 0.5770(10) 0.4692(5) 0.09796(19) 0.0264(18) Uani 1 1 d . U . . .
C23 C 0.4335(10) 0.4321(5) 0.0628(2) 0.0294(19) Uani 1 1 d . U . . .
C24 C 0.7286(9) -0.0824(5) -0.17278(19) 0.0223(17) Uani 1 1 d . U . . .
C25 C 0.1660(9) 0.2581(5) -0.21593(19) 0.0242(18) Uani 1 1 d . U . . .
C26 C 0.2671(9) 0.2820(5) -0.13159(19) 0.0186(17) Uani 1 1 d . U . . .
C27 C 0.6697(9) 0.4255(5) 0.04475(19) 0.0250(18) Uani 1 1 d . U . . .
H27 H 0.7441 0.4149 0.0282 0.030 Uiso 1 1 calc R U . . .
C28 C -0.2261(8) 0.2180(5) 0.69397(19) 0.0207(17) Uani 1 1 d . U . . .
H28 H -0.2102 0.1583 0.6928 0.025 Uiso 1 1 calc R U . . .
C29 C 0.3381(8) 0.0168(5) -0.18571(19) 0.0206(17) Uani 1 1 d . U . . .
C30 C 0.0840(9) 0.1869(5) 0.57546(19) 0.0228(18) Uani 1 1 d . U . . .
H30 H -0.0073 0.1817 0.5752 0.027 Uiso 1 1 calc R U . . .
C31 C 0.6010(10) 0.4965(5) 0.1297(2) 0.0272(19) Uani 1 1 d . U . . .
C32 C 0.6317(9) 0.3043(5) -0.06828(19) 0.0234(18) Uani 1 1 d . U . . .
H32 H 0.7283 0.2979 -0.0680 0.028 Uiso 1 1 calc R U . . .
C33 C -0.0954(9) 0.2273(5) 0.63864(19) 0.0217(17) Uani 1 1 d . U . . .
C34 C -0.1313(8) 0.5768(5) 0.69129(19) 0.0206(18) Uani 1 1 d . U . . .
H34 H -0.1813 0.6055 0.7091 0.025 Uiso 1 1 calc R U . . .
C35 C 0.6883(10) 0.4527(5) 0.0744(2) 0.0274(19) Uani 1 1 d . U . . .
H35 H 0.7753 0.4597 0.0782 0.033 Uiso 1 1 calc R U . . .
C36 C 0.5143(9) 0.0909(5) -0.0469(2) 0.0247(17) Uani 1 1 d . U . . .
C37 C 0.7324(9) -0.0446(5) -0.14466(19) 0.0230(18) Uani 1 1 d . U . . .
H37 H 0.8176 -0.0600 -0.1343 0.028 Uiso 1 1 calc R U . . .
C38 C 0.6094(9) 0.0807(5) 0.4635(2) 0.0243(18) Uani 1 1 d . U . . .
H38 H 0.6573 0.0913 0.4803 0.029 Uiso 1 1 calc R U . . .
C39 C 0.3122(8) 0.2533(5) 0.36126(18) 0.0189(17) Uani 1 1 d . U . . .
H39 H 0.2613 0.2447 0.3447 0.023 Uiso 1 1 calc R U . . .
C40 C -0.3302(9) 0.3406(5) 0.72153(19) 0.0211(18) Uani 1 1 d . U . . .
H40 H -0.3831 0.3647 0.7400 0.025 Uiso 1 1 calc R U . . .
C41 C 0.2159(9) 0.1692(5) -0.21578(19) 0.0229(18) Uani 1 1 d . U . . .
H41 H 0.2032 0.1445 -0.2342 0.027 Uiso 1 1 calc R U . . .
C42 C -0.0262(8) 0.3822(5) 0.50635(19) 0.0208(17) Uani 1 1 d . U . . .
H42 H -0.0974 0.3734 0.4952 0.025 Uiso 1 1 calc R U . . .
C43 C 0.4703(9) 0.1353(5) 0.0163(2) 0.0242(18) Uani 1 1 d . U . . .
C44 C 0.6705(9) 0.2846(5) 0.43283(19) 0.0233(18) Uani 1 1 d . U . . .
H44 H 0.7216 0.2289 0.4245 0.028 Uiso 1 1 calc R U . . .
C45 C 0.6129(10) 0.0368(5) 0.4101(2) 0.0282(18) Uani 1 1 d . U . . .
C46 C 0.5852(9) 0.2657(5) 0.15061(19) 0.0211(17) Uani 1 1 d . U . . .
C47 C 0.1803(9) 0.1664(5) 0.54954(19) 0.0211(17) Uani 1 1 d . U . . .
H47 H 0.1545 0.1467 0.5313 0.025 Uiso 1 1 calc R U . . .
C48 C 0.3356(9) -0.0179(5) -0.2183(2) 0.0251(19) Uani 1 1 d . U . . .
H48A H 0.2394 -0.0042 -0.2242 0.038 Uiso 1 1 calc R U . . .
H48B H 0.3766 -0.0807 -0.2154 0.038 Uiso 1 1 calc R U . . .
H48C H 0.3894 0.0092 -0.2360 0.038 Uiso 1 1 calc R U . . .
C49 C 0.2073(9) 0.3855(5) 0.5070(2) 0.0246(18) Uani 1 1 d . U . . .
H49 H 0.2976 0.3782 0.4962 0.030 Uiso 1 1 calc R U . . .
C50 C 0.4180(9) 0.2641(5) 0.6310(2) 0.0283(19) Uani 1 1 d . U . . .
H50 H 0.4504 0.2906 0.6089 0.034 Uiso 1 1 calc R U . . .
C51 C 0.6833(9) 0.0527(5) 0.43450(19) 0.0254(18) Uani 1 1 d . U . . .
H51 H 0.7809 0.0446 0.4315 0.031 Uiso 1 1 calc R U . . .
C52 C 0.3491(9) 0.2043(5) 0.57528(19) 0.0228(18) Uani 1 1 d . U . . .
H52 H 0.4393 0.2118 0.5748 0.027 Uiso 1 1 calc R U . . .
C53 C 0.3805(9) 0.1050(5) -0.0313(2) 0.0297(19) Uani 1 1 d . U . . .
C54 C 0.3104(8) 0.1733(5) 0.54908(19) 0.0198(16) Uani 1 1 d . U . . .
C55 C 0.2442(9) -0.0218(5) -0.1587(2) 0.0242(19) Uani 1 1 d . U . . .
H55A H 0.2506 -0.0041 -0.1374 0.036 Uiso 1 1 calc R U . . .
H55B H 0.2749 -0.0850 -0.1568 0.036 Uiso 1 1 calc R U . . .
H55C H 0.1477 -0.0008 -0.1649 0.036 Uiso 1 1 calc R U . . .
C56 C 0.1819(9) 0.4097(5) 0.5393(2) 0.0236(18) Uani 1 1 d . U . . .
H56 H 0.2527 0.4206 0.5499 0.028 Uiso 1 1 calc R U . . .
C57 C 0.1735(10) 0.3872(5) -0.2582(2) 0.033(2) Uani 1 1 d . U . . .
H57A H 0.1750 0.4195 -0.2402 0.050 Uiso 1 1 calc R U . . .
H57B H 0.1264 0.4271 -0.2767 0.050 Uiso 1 1 calc R U . . .
H57C H 0.2690 0.3585 -0.2658 0.050 Uiso 1 1 calc R U . . .
C58 C 0.3615(10) 0.1272(5) 0.0005(2) 0.0285(19) Uani 1 1 d . U . . .
H58 H 0.2716 0.1370 0.0117 0.034 Uiso 1 1 calc R U . . .
C59 C 0.6718(9) 0.2289(5) 0.09640(19) 0.0232(17) Uani 1 1 d . U . . .
C60 C 0.3977(9) 0.0758(5) 0.4432(2) 0.0249(17) Uani 1 1 d . U . . .
C61 C 0.9066(10) 0.2160(6) 0.0720(2) 0.036(2) Uani 1 1 d . U . . .
H61 H 0.9080 0.2665 0.0826 0.043 Uiso 1 1 calc R U . . .
C62 C 0.4639(9) 0.2498(5) 0.14607(19) 0.0251(18) Uani 1 1 d . U . . .
H62 H 0.3914 0.2574 0.1632 0.030 Uiso 1 1 calc R U . . .
C63 C 0.6950(11) 0.0102(5) 0.3790(2) 0.032(2) Uani 1 1 d . U . . .
C64 C 0.2409(9) 0.2843(5) 0.39040(19) 0.0228(18) Uani 1 1 d . U . . .
H64 H 0.1428 0.2960 0.3938 0.027 Uiso 1 1 calc R U . . .
C65 C 0.4424(9) 0.2230(5) 0.11711(19) 0.0260(19) Uani 1 1 d . U . . .
H65 H 0.3573 0.2119 0.1144 0.031 Uiso 1 1 calc R U . . .
C66 C 0.0505(9) 0.7376(5) 0.6614(2) 0.028(2) Uani 1 1 d . U . . .
H66A H -0.0444 0.7683 0.6555 0.043 Uiso 1 1 calc R U . . .
H66B H 0.1057 0.7143 0.6421 0.043 Uiso 1 1 calc R U . . .
H66C H 0.0926 0.7776 0.6688 0.043 Uiso 1 1 calc R U . . .
C67 C 0.5187(10) 0.1776(6) 0.6408(2) 0.036(2) Uani 1 1 d . U . . .
H67A H 0.6119 0.1846 0.6409 0.054 Uiso 1 1 calc R U . . .
H67B H 0.5201 0.1389 0.6248 0.054 Uiso 1 1 calc R U . . .
H67C H 0.4900 0.1528 0.6630 0.054 Uiso 1 1 calc R U . . .
C68 C 0.6931(9) 0.2554(5) 0.12563(19) 0.0239(18) Uani 1 1 d . U . . .
H68 H 0.7784 0.2662 0.1284 0.029 Uiso 1 1 calc R U . . .
C69 C 0.0921(10) 0.2705(5) -0.2744(2) 0.032(2) Uani 1 1 d . U . . .
H69A H 0.1871 0.2398 -0.2815 0.048 Uiso 1 1 calc R U . . .
H69B H 0.0487 0.3119 -0.2930 0.048 Uiso 1 1 calc R U . . .
H69C H 0.0382 0.2289 -0.2670 0.048 Uiso 1 1 calc R U . . .
C70 C 0.0468(9) 0.6624(5) 0.6898(2) 0.0277(19) Uani 1 1 d . U . . .
C71 C -0.2951(9) 0.4000(6) 0.5444(2) 0.031(2) Uani 1 1 d . U . . .
H71 H -0.3000 0.4222 0.5202 0.037 Uiso 1 1 calc R U . . .
C72 C 0.4041(10) 0.3253(6) 0.6567(2) 0.036(2) Uani 1 1 d . U . . .
H72A H 0.3732 0.2991 0.6784 0.054 Uiso 1 1 calc R U . . .
H72B H 0.3358 0.3805 0.6500 0.054 Uiso 1 1 calc R U . . .
H72C H 0.4943 0.3353 0.6581 0.054 Uiso 1 1 calc R U . . .
C73 C -0.2146(10) 0.1225(5) 0.7644(2) 0.035(2) Uani 1 1 d . U . . .
H73A H -0.1729 0.0837 0.7479 0.052 Uiso 1 1 calc R U . . .
H73B H -0.2416 0.0891 0.7849 0.052 Uiso 1 1 calc R U . . .
H73C H -0.1469 0.1509 0.7690 0.052 Uiso 1 1 calc R U . . .
C74 C 0.6011(9) 0.1200(5) 0.0002(2) 0.0276(19) Uani 1 1 d . U . . .
H74 H 0.6766 0.1252 0.0108 0.033 Uiso 1 1 calc R U . . .
C75 C 0.4732(10) 0.0457(5) 0.4141(2) 0.0282(19) Uani 1 1 d . U . . .
H75 H 0.4273 0.0318 0.3977 0.034 Uiso 1 1 calc R U . . .
C76 C 0.1748(10) 0.0690(6) 0.4270(2) 0.036(2) Uani 1 1 d . U . . .
H76 H 0.2075 0.0865 0.4037 0.043 Uiso 1 1 calc R U . . .
C77 C 0.9021(10) -0.2260(5) -0.1604(2) 0.033(2) Uani 1 1 d . U . . .
H77A H 0.9175 -0.2098 -0.1395 0.049 Uiso 1 1 calc R U . . .
H77B H 0.9881 -0.2650 -0.1688 0.049 Uiso 1 1 calc R U . . .
H77C H 0.8284 -0.2552 -0.1566 0.049 Uiso 1 1 calc R U . . .
C78 C -0.2841(10) 0.3033(6) 0.5498(2) 0.037(2) Uani 1 1 d . U . . .
H78A H -0.2730 0.2804 0.5733 0.056 Uiso 1 1 calc R U . . .
H78B H -0.2036 0.2730 0.5364 0.056 Uiso 1 1 calc R U . . .
H78C H -0.3688 0.2947 0.5432 0.056 Uiso 1 1 calc R U . . .
C79 C -0.0538(10) 0.3646(6) -0.2349(2) 0.041(2) Uani 1 1 d . U . . .
H79A H -0.1031 0.3213 -0.2259 0.062 Uiso 1 1 calc R U . . .
H79B H -0.1000 0.4016 -0.2541 0.062 Uiso 1 1 calc R U . . .
H79C H -0.0544 0.4001 -0.2178 0.062 Uiso 1 1 calc R U . . .
C80 C 0.0303(10) 0.1220(7) 0.4337(3) 0.045(2) Uani 1 1 d . U . . .
H80A H -0.0301 0.1130 0.4183 0.068 Uiso 1 1 calc R U . . .
H80B H 0.0277 0.1832 0.4306 0.068 Uiso 1 1 calc R U . . .
H80C H -0.0023 0.1049 0.4565 0.068 Uiso 1 1 calc R U . . .
C81 C 0.1901(12) -0.0270(6) 0.4325(3) 0.047(3) Uani 1 1 d . U . . .
H81A H 0.1464 -0.0430 0.4543 0.070 Uiso 1 1 calc R U . . .
H81B H 0.2890 -0.0587 0.4316 0.070 Uiso 1 1 calc R U . . .
H81C H 0.1449 -0.0415 0.4152 0.070 Uiso 1 1 calc R U . . .
C82 C -0.0400(11) 0.7003(6) 0.7193(2) 0.042(2) Uani 1 1 d . U . . .
H82A H 0.0003 0.7423 0.7260 0.062 Uiso 1 1 calc R U . . .
H82B H -0.0408 0.6539 0.7378 0.062 Uiso 1 1 calc R U . . .
H82C H -0.1352 0.7293 0.7132 0.062 Uiso 1 1 calc R U . . .
C83 C 0.5000(14) 0.5441(7) 0.1800(2) 0.059(3) Uani 1 1 d . U . . .
H83A H 0.5172 0.6010 0.1746 0.088 Uiso 1 1 calc R U . . .
H83B H 0.5780 0.5033 0.1915 0.088 Uiso 1 1 calc R U . . .
H83C H 0.4143 0.5487 0.1944 0.088 Uiso 1 1 calc R U . . .
C84 C 0.0688(12) 0.2053(7) -0.0431(3) 0.056(3) Uani 1 1 d . U . . .
H84A H 0.0741 0.2267 -0.0669 0.084 Uiso 1 1 calc R U . . .
H84B H 0.1140 0.2359 -0.0313 0.084 Uiso 1 1 calc R U . . .
H84C H -0.0289 0.2153 -0.0348 0.084 Uiso 1 1 calc R U . . .
C85 C 0.9840(13) 0.1384(7) 0.0909(3) 0.058(3) Uani 1 1 d . U . . .
H85A H 0.9777 0.0883 0.0816 0.087 Uiso 1 1 calc R U . . .
H85B H 0.9458 0.1355 0.1140 0.087 Uiso 1 1 calc R U . . .
H85C H 1.0815 0.1384 0.0900 0.087 Uiso 1 1 calc R U . . .
C86 C -0.4197(11) 0.4497(7) 0.5628(3) 0.050(3) Uani 1 1 d . U . . .
H86A H -0.5033 0.4416 0.5553 0.075 Uiso 1 1 calc R U . . .
H86B H -0.4239 0.5112 0.5585 0.075 Uiso 1 1 calc R U . . .
H86C H -0.4143 0.4292 0.5866 0.075 Uiso 1 1 calc R U . . .
C87 C 0.9657(12) 0.2278(7) 0.0357(2) 0.051(3) Uani 1 1 d . U . . .
H87A H 1.0545 0.2414 0.0348 0.076 Uiso 1 1 calc R U . . .
H87B H 0.8999 0.2751 0.0228 0.076 Uiso 1 1 calc R U . . .
H87C H 0.9802 0.1743 0.0263 0.076 Uiso 1 1 calc R U . . .
C88 C 0.1896(11) 0.4333(8) 0.0774(3) 0.059(3) Uani 1 1 d . U . . .
H88 H 0.2149 0.4180 0.1010 0.071 Uiso 1 1 calc R U . . .
C89 C 0.1073(12) 0.3740(8) 0.0702(3) 0.063(3) Uani 1 1 d . U . . .
H89A H 0.0276 0.3766 0.0865 0.094 Uiso 1 1 calc R U . . .
H89B H 0.1673 0.3145 0.0716 0.094 Uiso 1 1 calc R U . . .
H89C H 0.0742 0.3929 0.0479 0.094 Uiso 1 1 calc R U . . .
C90 C 0.7494(12) 0.3240(6) 0.2168(2) 0.043(3) Uani 1 1 d . U . . .
H90A H 0.8297 0.3473 0.2141 0.064 Uiso 1 1 calc R U . . .
H90B H 0.7685 0.2704 0.2325 0.064 Uiso 1 1 calc R U . . .
H90C H 0.6675 0.3662 0.2252 0.064 Uiso 1 1 calc R U . . .
C91 C 0.1213(13) 0.5237(7) 0.0708(3) 0.060(3) Uani 1 1 d . U . . .
H91A H 0.0889 0.5377 0.0484 0.089 Uiso 1 1 calc R U . . .
H91B H 0.1865 0.5567 0.0726 0.089 Uiso 1 1 calc R U . . .
H91C H 0.0417 0.5387 0.0870 0.089 Uiso 1 1 calc R U . . .
C92 C 0.5085(12) 0.1650(8) 0.2740(2) 0.059(3) Uani 1 1 d . U . . .
H92A H 0.5394 0.2111 0.2596 0.089 Uiso 1 1 calc R U . . .
H92B H 0.4413 0.1485 0.2629 0.089 Uiso 1 1 calc R U . . .
H92C H 0.5887 0.1148 0.2788 0.089 Uiso 1 1 calc R U . . .
C93 C 1.0355(13) 0.4691(8) 0.1644(3) 0.069(3) Uani 1 1 d . U . . .
H93A H 1.0449 0.5239 0.1512 0.082 Uiso 1 1 calc R U . . .
H93B H 1.0374 0.4283 0.1490 0.082 Uiso 1 1 calc R U . . .
C94 C 0.0787(12) 0.0590(9) -0.0563(3) 0.073(4) Uani 1 1 d . U . . .
H94A H -0.0212 0.0705 -0.0501 0.110 Uiso 1 1 calc R U . . .
H94B H 0.1242 -0.0028 -0.0506 0.110 Uiso 1 1 calc R U . . .
H94C H 0.0933 0.0761 -0.0802 0.110 Uiso 1 1 calc R U . . .
C95 C 0.7010(15) -0.0360(8) 0.3277(3) 0.075(4) Uani 1 1 d . U . . .
H95A H 0.6366 -0.0354 0.3114 0.112 Uiso 1 1 calc R U . . .
H95B H 0.7589 -0.0952 0.3337 0.112 Uiso 1 1 calc R U . . .
H95C H 0.7604 0.0012 0.3181 0.112 Uiso 1 1 calc R U . . .
C96 C 1.1423(15) 0.0187(8) 0.3407(3) 0.073(3) Uani 1 1 d . U . . .
H96A H 1.1937 -0.0353 0.3540 0.087 Uiso 1 1 calc R U . A 1
H96B H 1.0961 0.0611 0.3560 0.087 Uiso 1 1 calc R U . A 1
C97 C 1.242(2) 0.0542(10) 0.3160(5) 0.069(6) Uani 0.74(3) 1 d . U P B 1
H97A H 1.3122 0.0659 0.3279 0.103 Uiso 0.74(3) 1 calc R U P B 1
H97B H 1.2883 0.0117 0.3011 0.103 Uiso 0.74(3) 1 calc R U P B 1
H97C H 1.1910 0.1078 0.3030 0.103 Uiso 0.74(3) 1 calc R U P B 1
C97A C 1.281(6) 0.034(4) 0.342(2) 0.098(17) Uani 0.26(3) 1 d . U P B 2
H97D H 1.2919 0.0429 0.3641 0.148 Uiso 0.26(3) 1 calc R U P B 2
H97E H 1.3542 -0.0172 0.3358 0.148 Uiso 0.26(3) 1 calc R U P B 2
H97F H 1.2873 0.0845 0.3259 0.148 Uiso 0.26(3) 1 calc R U P B 2
C98 C 1.1572(15) 0.4308(8) 0.1870(3) 0.080(4) Uani 1 1 d . U . . .
H98A H 1.2452 0.4202 0.1734 0.121 Uiso 1 1 calc R U . . .
H98B H 1.1483 0.3762 0.1999 0.121 Uiso 1 1 calc R U . . .
H98C H 1.1555 0.4716 0.2021 0.121 Uiso 1 1 calc R U . . .
C99 C 0.4429(9) 0.2922(5) -0.09568(18) 0.0196(16) Uani 1 1 d . U . . .
C100 C 0.4811(8) -0.0043(5) -0.17368(18) 0.0183(16) Uani 1 1 d . U . . .
C101 C -0.2033(9) 0.3561(5) 0.66924(18) 0.0202(17) Uani 1 1 d . U . . .
C102 C 0.5806(9) 0.2830(5) -0.09536(18) 0.0190(16) Uani 1 1 d . U . . .
C103 C 0.0513(9) 0.4169(5) 0.55479(18) 0.0194(17) Uani 1 1 d . U . . .
C104 C 0.6080(9) 0.3557(5) -0.01444(19) 0.0201(17) Uani 1 1 d . U . . .
C105 C 0.1061(8) 0.3724(5) 0.49110(19) 0.0197(17) Uani 1 1 d . U . . .
C106 C 0.5416(9) 0.3344(4) -0.04211(18) 0.0173(16) Uani 1 1 d . U . . .
C107 C 0.5461(9) 0.4145(5) 0.04003(18) 0.0190(17) Uani 1 1 d . U . . .
C108 C 0.4608(9) 0.2799(5) 0.40948(18) 0.0191(16) Uani 1 1 d . U . . .
C109 C -0.2855(9) 0.3961(5) 0.69524(19) 0.0202(17) Uani 1 1 d . U . . .
C110 C -0.3001(9) 0.2519(5) 0.72149(19) 0.0240(18) Uani 1 1 d . U . . .
C111 C 0.4521(8) 0.2358(5) 0.35670(18) 0.0179(16) Uani 1 1 d . U . . .
C112 C -0.1850(8) 0.5160(5) 0.68002(19) 0.0199(18) Uiso 1 1 d . U . . .
C113 C 0.3493(9) 0.3223(5) -0.06978(19) 0.0213(17) Uani 1 1 d . U . . .
H113 H 0.2527 0.3291 -0.0703 0.026 Uiso 1 1 calc R U . . .
C114 C 0.4498(10) 0.4599(5) 0.09292(19) 0.0276(19) Uani 1 1 d . U . . .
H114 H 0.3743 0.4718 0.1092 0.033 Uiso 1 1 calc R U . . .
C115 C 0.3074(8) 0.1527(5) -0.16308(19) 0.0214(17) Uani 1 1 d . U . . .
C116 C 0.0957(9) 0.3193(5) -0.24556(19) 0.0281(19) Uani 1 1 d . U . . .
C117 C -0.0129(8) 0.5963(5) 0.67801(19) 0.0193(17) Uani 1 1 d . U . . .
C118 C 0.4371(9) 0.1628(5) 0.0508(2) 0.0259(18) Uani 1 1 d . U . . .
C119 C 0.2534(9) 0.2238(5) 0.60206(19) 0.0214(17) Uani 1 1 d . U . . .
C120 C 0.8079(9) 0.2408(5) -0.1242(2) 0.0259(19) Uani 1 1 d . U . . .
H120 H 0.8470 0.2154 -0.1022 0.031 Uiso 1 1 calc R U . . .
C121 C -0.4247(9) 0.5308(5) 0.6660(2) 0.027(2) Uani 1 1 d . U . . .
H12A H -0.3852 0.5094 0.6451 0.041 Uiso 1 1 calc R U . . .
H12B H -0.4475 0.5940 0.6628 0.041 Uiso 1 1 calc R U . . .
H12C H -0.5092 0.5129 0.6733 0.041 Uiso 1 1 calc R U . . .
C122 C -0.3815(9) 0.5276(5) 0.72486(19) 0.027(2) Uani 1 1 d . U . . .
H12D H -0.4639 0.5077 0.7326 0.040 Uiso 1 1 calc R U . . .
H12E H -0.4079 0.5909 0.7212 0.040 Uiso 1 1 calc R U . . .
H12F H -0.3126 0.5059 0.7415 0.040 Uiso 1 1 calc R U . . .
C123 C 0.5495(9) 0.2130(5) 0.09241(18) 0.0216(17) Uani 1 1 d . U . . .
C124 C 0.8585(9) -0.1441(5) -0.1860(2) 0.0262(18) Uani 1 1 d . U . . .
C125 C 0.6226(10) 0.0969(5) -0.0317(2) 0.0261(19) Uani 1 1 d . U . . .
H125 H 0.7130 0.0853 -0.0426 0.031 Uiso 1 1 calc R U . . .
C126 C -0.1741(9) 0.2690(5) 0.66784(18) 0.0214(17) Uani 1 1 d . U . . .
C127 C 0.1808(8) 0.2924(5) -0.18791(19) 0.0225(18) Uani 1 1 d . U . . .
H127 H 0.1400 0.3522 -0.1868 0.027 Uiso 1 1 calc R U . . .
C128 C -0.3447(9) 0.1918(5) 0.7509(2) 0.0278(19) Uani 1 1 d . U . . .
C129 C 0.7072(10) 0.3592(5) 0.4100(2) 0.030(2) Uani 1 1 d . U . . .
H12G H 0.6581 0.4136 0.4184 0.044 Uiso 1 1 calc R U . . .
H12H H 0.6796 0.3612 0.3877 0.044 Uiso 1 1 calc R U . . .
H12I H 0.8077 0.3511 0.4092 0.044 Uiso 1 1 calc R U . . .
C130 C 0.1959(10) 0.6186(6) 0.6995(2) 0.039(2) Uani 1 1 d . U . . .
H13A H 0.2532 0.5952 0.6805 0.058 Uiso 1 1 calc R U . . .
H13B H 0.1960 0.5715 0.7178 0.058 Uiso 1 1 calc R U . . .
H13C H 0.2340 0.6611 0.7066 0.058 Uiso 1 1 calc R U . . .
C131 C -0.4411(11) 0.1461(6) 0.7392(2) 0.039(2) Uani 1 1 d . U . . .
H13D H -0.3950 0.1171 0.7202 0.059 Uiso 1 1 calc R U . . .
H13E H -0.5279 0.1889 0.7327 0.059 Uiso 1 1 calc R U . . .
H13F H -0.4616 0.1032 0.7573 0.059 Uiso 1 1 calc R U . . .
C132 C 0.1406(10) 0.1107(7) -0.0375(2) 0.043(2) Uani 1 1 d . U . . .
H132 H 0.1339 0.0890 -0.0133 0.051 Uiso 1 1 calc R U . . .
C133 C 0.8333(10) 0.3317(6) -0.1357(2) 0.039(2) Uani 1 1 d . U . . .
H13M H 0.9326 0.3266 -0.1356 0.058 Uiso 1 1 calc R U . . .
H13N H 0.7803 0.3719 -0.1205 0.058 Uiso 1 1 calc R U . . .
H13O H 0.8031 0.3536 -0.1582 0.058 Uiso 1 1 calc R U . . .
C134 C -0.4210(10) 0.2398(5) 0.7798(2) 0.033(2) Uani 1 1 d . U . . .
H13G H -0.4485 0.1987 0.7976 0.049 Uiso 1 1 calc R U . . .
H13H H -0.5040 0.2844 0.7720 0.049 Uiso 1 1 calc R U . . .
H13I H -0.3592 0.2668 0.7881 0.049 Uiso 1 1 calc R U . . .
C135 C 0.9780(10) -0.1027(6) -0.1928(2) 0.036(2) Uani 1 1 d . U . . .
H13P H 0.9528 -0.0511 -0.2093 0.054 Uiso 1 1 calc R U . . .
H13Q H 1.0614 -0.1441 -0.2011 0.054 Uiso 1 1 calc R U . . .
H13R H 0.9965 -0.0864 -0.1722 0.054 Uiso 1 1 calc R U . . .
C136 C 0.8714(10) 0.1802(5) -0.1494(2) 0.034(2) Uani 1 1 d . U . . .
H13S H 0.8307 0.2048 -0.1707 0.051 Uiso 1 1 calc R U . . .
H13T H 0.8527 0.1243 -0.1417 0.051 Uiso 1 1 calc R U . . .
H13U H 0.9720 0.1720 -0.1521 0.051 Uiso 1 1 calc R U . . .
C137 C 0.7092(10) 0.2822(5) 0.4675(2) 0.029(2) Uani 1 1 d . U . . .
H13J H 0.8099 0.2720 0.4674 0.043 Uiso 1 1 calc R U . . .
H13K H 0.6813 0.2354 0.4823 0.043 Uiso 1 1 calc R U . . .
H13L H 0.6614 0.3375 0.4754 0.043 Uiso 1 1 calc R U . . .
C138 C 0.8362(10) -0.1722(6) -0.2182(2) 0.036(2) Uani 1 1 d . U . . .
H13V H 0.7648 -0.2032 -0.2139 0.054 Uiso 1 1 calc R U . . .
H13W H 0.9234 -0.2103 -0.2265 0.054 Uiso 1 1 calc R U . . .
H13X H 0.8059 -0.1211 -0.2347 0.054 Uiso 1 1 calc R U . . .
N1 N 0.5243(7) 0.0676(4) -0.07949(15) 0.0209(15) Uani 1 1 d . U . . .
H1 H 0.4461 0.0690 -0.0874 0.025 Uiso 1 1 calc R U . . .
N2 N 0.3967(7) 0.2681(4) -0.12322(15) 0.0201(14) Uani 1 1 d . U . . .
H2 H 0.4628 0.2403 -0.1366 0.024 Uiso 1 1 calc R U . . .
N3 N 0.0294(7) 0.2407(4) 0.63020(15) 0.0221(15) Uani 1 1 d . U . . .
H3 H 0.0572 0.2686 0.6435 0.026 Uiso 1 1 calc R U . . .
N4 N 0.5153(7) 0.3874(4) 0.01070(16) 0.0251(16) Uani 1 1 d . U . . .
H4 H 0.4275 0.3918 0.0087 0.030 Uiso 1 1 calc R U . . .
N5 N 0.0120(7) 0.4396(4) 0.58678(16) 0.0234(15) Uani 1 1 d . U . . .
H5A H -0.0726 0.4391 0.5948 0.028 Uiso 1 1 calc R U . . .
N6 N 0.5391(8) 0.1855(4) 0.06204(16) 0.0276(16) Uani 1 1 d . U . . .
H6 H 0.6127 0.1829 0.0481 0.033 Uiso 1 1 calc R U . . .
N7 N 0.2612(7) 0.3264(4) 0.44448(16) 0.0259(16) Uani 1 1 d . U . . .
H7 H 0.3203 0.3334 0.4572 0.031 Uiso 1 1 calc R U . . .
N8 N 0.3838(8) 0.1229(4) 0.49509(16) 0.0267(16) Uani 1 1 d . U . . .
H8 H 0.2957 0.1246 0.4953 0.032 Uiso 1 1 calc R U . . .
O1 O 0.7673(7) 0.2175(4) 0.06998(14) 0.0351(14) Uani 1 1 d . U . . .
O2 O 0.1626(6) 0.3271(4) -0.11873(14) 0.0302(14) Uani 1 1 d . U . . .
O3 O 0.2593(6) 0.0891(4) 0.44981(15) 0.0345(14) Uani 1 1 d . U . . .
O4 O 0.6512(6) 0.1908(4) 0.32023(13) 0.0299(14) Uani 1 1 d . U . . .
O5 O 0.3258(7) 0.1628(4) 0.06592(14) 0.0346(15) Uani 1 1 d . U . . .
O6 O 0.5384(7) 0.1565(4) 0.52331(14) 0.0357(15) Uani 1 1 d . U . . .
O7 O 0.4858(7) 0.5136(4) 0.14967(14) 0.0382(15) Uani 1 1 d . U . . .
O8 O 0.3146(7) 0.4174(5) 0.05553(15) 0.0444(17) Uani 1 1 d . U . . .
O9 O 0.7124(8) 0.5012(4) 0.13601(15) 0.0407(16) Uani 1 1 d . U . . .
O10 O -0.1804(6) 0.4166(4) 0.55599(14) 0.0369(15) Uani 1 1 d . U . . .
O11 O 0.7300(7) 0.3500(4) -0.01551(15) 0.0418(16) Uani 1 1 d . U . . .
O12 O 0.6232(7) -0.0044(4) 0.35694(15) 0.0417(16) Uani 1 1 d . U . . .
O13 O 0.7234(7) 0.3061(4) 0.18460(13) 0.0324(14) Uani 1 1 d . U . . .
O14 O 0.8203(7) 0.0053(4) 0.37418(16) 0.0424(16) Uani 1 1 d . U . . .
O15 O 0.2833(7) 0.0944(5) -0.04917(15) 0.0505(18) Uani 1 1 d . U . . .
O16 O 0.4423(6) 0.1962(4) 0.30534(14) 0.0375(15) Uani 1 1 d . U . . .
O17 O 0.5109(7) 0.2979(4) 0.20534(15) 0.0455(17) Uani 1 1 d . U . . .
O18 O 0.3852(6) 0.1010(3) -0.13671(12) 0.0218(12) Uani 1 1 d . U . . .
O19 O 0.9076(8) 0.4848(5) 0.18394(19) 0.063(2) Uani 1 1 d . U . . .
H19 H 0.8706 0.4452 0.1835 0.095 Uiso 1 1 calc R U . . .
O20 O 0.2100(6) 0.4619(3) 0.60094(12) 0.0231(13) Uani 1 1 d . U . . .
O21 O -0.1476(6) 0.4079(3) 0.64390(12) 0.0226(13) Uani 1 1 d . U . . .
O22 O 0.2815(6) 0.2558(4) 0.62921(13) 0.0262(13) Uani 1 1 d . U . . .
O23 O 1.0382(11) 0.0013(6) 0.3229(2) 0.089(3) Uani 1 1 d . U . . .
H23 H 1.0510 -0.0523 0.3245 0.133 Uiso 1 1 calc R U . . .
O24 O 0.8722(13) 0.1232(7) 0.2734(2) 0.103(3) Uani 1 1 d G . . . .
H24A H 0.8219 0.1359 0.2915 0.155 Uiso 1 1 d G U . . .
H24B H 0.9561 0.0936 0.2782 0.155 Uiso 1 1 d G U . . .
O25 O 0.6621(6) 0.2495(4) -0.12186(13) 0.0274(13) Uani 1 1 d . U . . .
O26 O 0.0307(6) 0.3427(4) 0.44188(14) 0.0310(14) Uani 1 1 d . U . . .
O27 O 0.5246(6) 0.2939(3) 0.43539(12) 0.0235(12) Uani 1 1 d . U . . .
O28 O 0.7572(6) 0.0408(3) -0.09300(13) 0.0252(13) Uani 1 1 d . U . . .
O29 O -0.1437(6) 0.1811(4) 0.62528(14) 0.0318(14) Uani 1 1 d . U . . .

loop_
_atom_site_aniso_label
_atom_site_aniso_U_11
_atom_site_aniso_U_22
_atom_site_aniso_U_33
_atom_site_aniso_U_23
_atom_site_aniso_U_13
_atom_site_aniso_U_12
C1 0.029(5) 0.004(4) 0.014(4) 0.003(3) -0.005(3) -0.005(3)
C2 0.034(4) 0.004(4) 0.017(4) 0.005(3) -0.004(3) -0.001(3)
C3 0.026(4) 0.010(4) 0.019(4) 0.000(3) -0.001(3) -0.003(3)
C4 0.028(4) 0.007(4) 0.014(4) 0.004(3) 0.003(3) -0.005(3)
C5 0.025(4) 0.013(4) 0.013(4) 0.006(3) -0.008(3) -0.002(3)
C6 0.025(4) 0.020(4) 0.026(4) 0.004(3) 0.000(3) -0.005(4)
C7 0.024(4) 0.014(4) 0.012(4) -0.001(3) -0.004(3) -0.003(3)
C8 0.039(4) 0.006(4) 0.018(4) 0.003(3) -0.012(3) -0.001(4)
C9 0.032(4) 0.006(4) 0.018(4) 0.001(3) 0.000(3) -0.005(3)
C10 0.018(4) 0.007(4) 0.018(4) 0.003(3) -0.003(3) -0.002(3)
C11 0.027(5) 0.017(4) 0.013(4) -0.002(3) -0.003(3) -0.005(3)
C12 0.024(4) 0.013(4) 0.017(4) 0.001(3) -0.008(3) -0.002(3)
C13 0.024(4) 0.015(4) 0.033(4) 0.001(4) 0.000(3) -0.007(4)
C14 0.032(5) 0.006(4) 0.018(4) 0.003(3) -0.005(3) 0.000(3)
C15 0.033(5) 0.010(4) 0.017(4) 0.001(3) -0.006(3) 0.002(3)
C16 0.025(5) 0.014(3) 0.017(4) -0.002(3) -0.001(3) 0.002(3)
C17 0.028(4) 0.012(4) 0.013(4) -0.001(3) -0.002(3) -0.003(3)
C18 0.027(5) 0.010(4) 0.022(4) 0.008(3) 0.001(3) 0.003(3)
C19 0.026(4) 0.018(4) 0.015(4) 0.008(3) -0.003(3) -0.009(4)
C20 0.037(5) 0.017(4) 0.014(4) 0.000(3) -0.002(3) -0.005(4)
C21 0.021(4) 0.023(4) 0.018(4) 0.005(3) -0.003(3) -0.012(4)
C22 0.049(5) 0.013(4) 0.013(4) 0.008(3) -0.013(3) -0.003(4)
C23 0.039(5) 0.027(5) 0.024(4) -0.002(4) -0.001(4) -0.013(4)
C24 0.031(4) 0.010(4) 0.023(4) -0.004(3) -0.001(3) -0.001(3)
C25 0.039(5) 0.018(4) 0.014(4) 0.002(3) -0.007(4) -0.006(4)
C26 0.027(4) 0.010(4) 0.018(4) 0.000(3) -0.001(3) -0.005(3)
C27 0.035(5) 0.024(5) 0.015(4) -0.004(3) -0.001(4) -0.007(4)
C28 0.025(5) 0.013(4) 0.021(4) 0.004(3) -0.008(3) -0.002(3)
C29 0.027(4) 0.017(4) 0.019(4) -0.006(3) 0.000(3) -0.007(3)
C30 0.025(4) 0.019(4) 0.025(4) 0.000(3) -0.004(3) -0.007(4)
C31 0.047(5) 0.012(4) 0.017(4) 0.009(3) -0.009(4) -0.004(4)
C32 0.035(5) 0.013(4) 0.022(4) -0.002(3) -0.006(3) -0.006(4)
C33 0.035(5) 0.014(4) 0.014(4) 0.007(3) -0.006(3) -0.007(4)
C34 0.030(5) 0.011(4) 0.016(4) 0.002(3) -0.004(3) -0.001(3)
C35 0.044(5) 0.014(4) 0.023(4) 0.000(3) -0.013(4) -0.005(4)
C36 0.037(4) 0.009(4) 0.024(4) 0.003(3) -0.004(3) -0.002(4)
C37 0.031(5) 0.011(4) 0.022(4) 0.005(3) -0.001(3) -0.004(3)
C38 0.040(5) 0.006(4) 0.025(4) 0.006(3) -0.005(4) -0.007(4)
C39 0.027(4) 0.015(4) 0.015(4) 0.000(3) -0.005(3) -0.007(3)
C40 0.028(5) 0.017(4) 0.015(4) 0.003(3) -0.006(3) -0.003(4)
C41 0.037(5) 0.016(4) 0.017(4) -0.002(3) -0.004(4) -0.008(4)
C42 0.024(4) 0.017(4) 0.024(4) -0.004(3) -0.006(3) -0.007(4)
C43 0.034(5) 0.008(4) 0.022(4) 0.008(3) -0.005(3) 0.001(4)
C44 0.036(5) 0.018(4) 0.015(4) 0.000(3) -0.004(4) -0.008(4)
C45 0.046(5) 0.009(4) 0.025(4) 0.001(3) 0.001(4) -0.004(4)
C46 0.035(5) 0.004(4) 0.017(4) 0.005(3) 0.003(3) -0.001(3)
C47 0.030(4) 0.013(4) 0.014(4) -0.001(3) -0.006(3) 0.004(4)
C48 0.030(5) 0.019(4) 0.027(4) -0.005(4) -0.010(4) -0.003(4)
C49 0.023(4) 0.027(5) 0.021(4) 0.000(4) 0.003(3) -0.008(4)
C50 0.032(5) 0.024(4) 0.026(5) -0.003(4) -0.001(4) -0.005(4)
C51 0.035(5) 0.014(4) 0.023(4) 0.008(3) -0.001(3) -0.005(4)
C52 0.032(5) 0.019(4) 0.016(4) 0.005(3) 0.003(3) -0.013(4)
C53 0.035(4) 0.025(5) 0.024(4) 0.006(4) -0.007(3) -0.005(4)
C54 0.024(4) 0.010(4) 0.020(4) 0.005(3) -0.002(3) 0.001(3)
C55 0.029(5) 0.015(4) 0.026(4) 0.003(3) -0.007(4) -0.004(4)
C56 0.032(4) 0.018(4) 0.024(4) -0.006(3) -0.004(3) -0.010(4)
C57 0.056(6) 0.022(5) 0.016(4) 0.004(3) -0.011(4) -0.003(4)
C58 0.035(5) 0.019(4) 0.024(4) 0.007(3) -0.006(4) 0.001(4)
C59 0.034(4) 0.015(4) 0.015(4) 0.006(3) 0.007(3) -0.006(4)
C60 0.036(4) 0.010(4) 0.027(4) 0.003(3) -0.005(3) -0.006(4)
C61 0.042(5) 0.050(6) 0.021(4) -0.014(4) 0.009(4) -0.021(5)
C62 0.032(5) 0.019(4) 0.013(4) 0.008(3) 0.004(3) 0.002(4)
C63 0.047(5) 0.018(5) 0.026(4) 0.005(4) 0.000(4) -0.010(4)
C64 0.025(4) 0.020(4) 0.020(4) -0.005(3) -0.006(3) 0.003(4)
C65 0.036(5) 0.019(4) 0.018(4) 0.007(3) 0.000(3) -0.007(4)
C66 0.036(5) 0.019(4) 0.032(5) -0.004(3) -0.005(4) -0.011(4)
C67 0.034(5) 0.039(5) 0.031(5) -0.004(4) -0.006(4) -0.004(4)
C68 0.031(5) 0.017(4) 0.020(4) 0.002(3) -0.003(3) -0.003(4)
C69 0.049(6) 0.026(5) 0.015(4) 0.006(3) -0.016(4) -0.003(4)
C70 0.039(5) 0.028(5) 0.022(4) -0.008(3) 0.002(4) -0.017(4)
C71 0.026(4) 0.039(5) 0.027(5) -0.007(4) -0.005(4) -0.006(4)
C72 0.047(6) 0.043(5) 0.024(5) -0.007(4) -0.011(4) -0.016(5)
C73 0.053(6) 0.016(4) 0.029(5) 0.007(4) -0.004(4) -0.004(4)
C74 0.037(5) 0.015(4) 0.027(4) 0.002(3) -0.005(4) -0.005(4)
C75 0.048(5) 0.013(4) 0.023(4) -0.002(3) -0.003(4) -0.008(4)
C76 0.044(5) 0.031(5) 0.039(5) -0.007(4) -0.007(4) -0.016(4)
C77 0.035(5) 0.023(4) 0.035(5) -0.001(4) -0.009(4) 0.001(4)
C78 0.048(6) 0.040(5) 0.025(5) -0.001(4) -0.006(4) -0.015(4)
C79 0.047(5) 0.035(6) 0.036(6) 0.001(4) -0.021(4) 0.001(4)
C80 0.037(5) 0.044(6) 0.054(7) -0.001(5) -0.007(5) -0.013(4)
C81 0.063(7) 0.030(5) 0.051(6) -0.004(5) -0.012(5) -0.018(5)
C82 0.063(6) 0.038(6) 0.033(5) -0.022(4) 0.007(5) -0.023(5)
C83 0.095(10) 0.060(7) 0.018(5) -0.012(5) -0.004(5) -0.013(7)
C84 0.048(6) 0.067(6) 0.041(6) 0.019(5) -0.006(5) -0.011(5)
C85 0.067(7) 0.056(7) 0.046(6) -0.004(5) -0.001(5) -0.012(6)
C86 0.039(5) 0.058(6) 0.055(7) -0.024(5) 0.011(5) -0.012(5)
C87 0.064(7) 0.058(7) 0.030(5) -0.012(5) 0.012(5) -0.020(6)
C88 0.043(6) 0.069(6) 0.066(7) -0.027(6) -0.002(5) -0.008(5)
C89 0.056(7) 0.057(7) 0.070(8) 0.001(6) 0.004(6) -0.018(6)
C90 0.073(7) 0.025(5) 0.027(5) -0.014(4) -0.007(5) -0.001(5)
C91 0.072(8) 0.060(6) 0.045(7) -0.002(5) 0.005(6) -0.021(5)
C92 0.062(8) 0.095(9) 0.028(5) -0.035(6) 0.000(5) -0.021(7)
C93 0.075(8) 0.059(8) 0.069(8) -0.008(6) 0.005(5) -0.019(7)
C94 0.044(7) 0.110(10) 0.073(8) -0.037(8) -0.006(6) -0.018(7)
C95 0.109(11) 0.068(8) 0.037(6) -0.010(6) 0.011(6) -0.012(8)
C96 0.107(10) 0.049(7) 0.061(8) 0.005(6) -0.017(6) -0.023(7)
C97 0.107(13) 0.039(9) 0.054(13) -0.004(8) 0.009(10) -0.018(9)
C97A 0.10(3) 0.08(3) 0.11(4) 0.02(3) -0.03(3) -0.02(3)
C98 0.084(8) 0.051(8) 0.090(10) -0.013(7) -0.007(7) 0.008(7)
C99 0.040(4) 0.006(4) 0.011(4) 0.003(3) -0.009(3) -0.004(3)
C100 0.028(4) 0.012(4) 0.012(4) 0.003(3) -0.004(3) -0.004(3)
C101 0.030(5) 0.016(4) 0.014(4) 0.006(3) -0.006(3) -0.009(3)
C102 0.036(4) 0.007(4) 0.014(4) 0.005(3) -0.003(3) -0.008(3)
C103 0.032(4) 0.012(4) 0.015(4) -0.002(3) -0.002(3) -0.008(4)
C104 0.033(5) 0.017(4) 0.014(4) 0.000(3) -0.009(3) -0.012(4)
C105 0.026(4) 0.015(4) 0.019(4) 0.003(3) -0.006(3) -0.009(3)
C106 0.036(4) 0.000(4) 0.016(4) 0.001(3) -0.011(3) -0.003(3)
C107 0.031(4) 0.014(4) 0.011(4) 0.001(3) -0.006(3) -0.005(3)
C108 0.032(4) 0.014(4) 0.015(4) 0.002(3) -0.004(3) -0.013(4)
C109 0.030(5) 0.016(4) 0.017(4) -0.001(3) -0.005(3) -0.011(3)
C110 0.029(5) 0.018(4) 0.019(4) 0.003(3) -0.002(3) -0.001(3)
C111 0.028(4) 0.010(4) 0.014(4) 0.000(3) -0.001(3) -0.005(3)
C113 0.037(5) 0.007(4) 0.018(4) 0.008(3) -0.007(3) -0.006(4)
C114 0.045(5) 0.019(4) 0.012(4) 0.001(3) 0.000(4) -0.002(4)
C115 0.023(4) 0.020(4) 0.018(4) -0.001(3) -0.004(3) -0.002(3)
C116 0.040(5) 0.026(5) 0.015(4) 0.006(3) -0.013(4) -0.005(4)
C117 0.026(4) 0.010(4) 0.018(4) 0.002(3) -0.008(3) 0.002(3)
C118 0.024(5) 0.018(4) 0.031(4) 0.009(4) -0.007(3) -0.003(4)
C119 0.031(4) 0.013(4) 0.017(4) -0.001(3) -0.009(3) 0.000(4)
C120 0.035(5) 0.033(5) 0.015(4) -0.007(3) -0.008(4) -0.013(4)
C121 0.040(5) 0.013(4) 0.026(4) 0.004(3) -0.004(4) -0.005(4)
C122 0.042(6) 0.009(4) 0.023(4) 0.003(3) 0.000(4) -0.002(4)
C123 0.031(4) 0.013(4) 0.014(4) 0.010(3) -0.001(3) -0.001(3)
C124 0.033(5) 0.015(4) 0.023(4) -0.004(3) -0.005(4) 0.006(3)
C125 0.042(5) 0.014(4) 0.023(4) -0.003(3) -0.002(4) -0.008(4)
C126 0.030(5) 0.017(4) 0.013(4) 0.002(3) -0.009(3) 0.002(3)
C127 0.029(5) 0.014(4) 0.021(4) 0.001(3) -0.006(3) 0.000(3)
C128 0.043(5) 0.017(4) 0.018(4) 0.007(3) -0.004(4) -0.005(4)
C129 0.037(5) 0.023(5) 0.028(5) -0.001(4) -0.003(4) -0.009(4)
C130 0.049(5) 0.033(5) 0.037(6) -0.002(4) -0.015(4) -0.013(4)
C131 0.054(6) 0.038(6) 0.026(5) 0.005(4) 0.002(4) -0.021(5)
C132 0.041(5) 0.060(6) 0.022(5) 0.000(4) 0.000(4) -0.012(5)
C133 0.042(6) 0.038(5) 0.039(6) -0.012(4) 0.001(5) -0.012(4)
C134 0.049(6) 0.022(5) 0.023(4) 0.007(3) 0.006(4) -0.013(4)
C135 0.038(5) 0.025(5) 0.037(5) -0.007(4) 0.002(4) 0.004(4)
C136 0.045(6) 0.023(5) 0.028(5) -0.005(4) 0.000(4) -0.001(4)
C137 0.040(5) 0.024(5) 0.025(4) -0.001(4) -0.010(4) -0.010(4)
C138 0.036(6) 0.039(6) 0.024(4) -0.015(4) 0.003(4) 0.007(4)
N1 0.025(4) 0.020(4) 0.012(3) 0.001(3) -0.005(3) 0.000(3)
N2 0.027(4) 0.012(3) 0.017(3) -0.002(3) -0.003(3) 0.002(3)
N3 0.035(4) 0.015(3) 0.016(3) 0.001(3) -0.008(3) -0.006(3)
N4 0.028(4) 0.033(4) 0.018(3) -0.003(3) -0.006(3) -0.014(3)
N5 0.033(4) 0.017(4) 0.019(3) -0.004(3) 0.002(3) -0.005(3)
N6 0.034(4) 0.030(4) 0.016(3) 0.003(3) 0.006(3) -0.009(3)
N7 0.035(4) 0.027(4) 0.016(3) -0.004(3) -0.006(3) -0.008(3)
N8 0.041(4) 0.012(4) 0.024(4) -0.004(3) -0.005(3) -0.002(3)
O1 0.043(3) 0.044(4) 0.020(3) -0.013(3) 0.008(3) -0.015(3)
O2 0.031(3) 0.031(3) 0.025(3) -0.008(3) -0.005(3) 0.002(3)
O3 0.034(3) 0.035(4) 0.035(4) -0.009(3) -0.005(3) -0.008(3)
O4 0.032(4) 0.033(3) 0.024(3) -0.006(3) -0.004(3) -0.006(3)
O5 0.037(4) 0.042(4) 0.025(3) -0.001(3) 0.003(3) -0.014(3)
O6 0.040(4) 0.049(4) 0.021(3) -0.006(3) 0.002(3) -0.020(3)
O7 0.060(4) 0.032(4) 0.019(3) -0.005(3) -0.002(3) -0.007(3)
O8 0.041(4) 0.071(5) 0.024(3) -0.016(3) 0.006(3) -0.018(3)
O9 0.056(4) 0.034(4) 0.030(4) -0.004(3) -0.015(3) -0.006(3)
O10 0.031(3) 0.061(4) 0.028(3) -0.022(3) 0.005(3) -0.022(3)
O11 0.035(4) 0.061(4) 0.034(4) -0.022(3) -0.005(3) -0.012(3)
O12 0.056(4) 0.039(4) 0.031(3) -0.011(3) 0.005(3) -0.016(3)
O13 0.044(4) 0.030(3) 0.022(3) -0.007(3) -0.003(3) -0.006(3)
O14 0.044(4) 0.038(4) 0.039(4) 0.000(3) -0.001(3) -0.005(3)
O15 0.035(4) 0.089(5) 0.027(4) -0.013(3) -0.007(3) -0.012(3)
O16 0.039(4) 0.054(4) 0.020(3) -0.017(3) 0.002(3) -0.009(3)
O17 0.049(4) 0.056(4) 0.026(3) -0.003(3) 0.007(3) -0.011(4)
O18 0.032(3) 0.013(3) 0.016(3) 0.002(2) -0.003(2) -0.001(2)
O19 0.070(5) 0.061(5) 0.059(5) -0.014(4) 0.002(4) -0.020(4)
O20 0.034(3) 0.019(3) 0.016(3) -0.001(2) -0.001(3) -0.008(3)
O21 0.039(3) 0.014(3) 0.012(3) 0.003(2) 0.002(2) -0.007(2)
O22 0.032(3) 0.030(3) 0.017(3) -0.003(2) -0.003(2) -0.010(3)
O23 0.112(8) 0.072(6) 0.089(7) -0.021(5) -0.021(6) -0.024(5)
O24 0.130(10) 0.087(8) 0.079(7) -0.005(6) 0.004(7) -0.017(7)
O25 0.039(3) 0.027(3) 0.020(3) -0.008(2) -0.003(2) -0.010(3)
O26 0.036(4) 0.034(3) 0.023(3) -0.007(3) -0.005(3) -0.006(3)
O27 0.034(3) 0.024(3) 0.014(3) -0.005(2) -0.004(2) -0.008(3)
O28 0.025(3) 0.025(3) 0.024(3) -0.003(2) -0.005(3) -0.004(3)
O29 0.046(4) 0.025(3) 0.028(3) -0.006(3) 0.001(3) -0.016(3)

loop_
_atom_type_symbol
_atom_type_description
_atom_type_scat_dispersion_real
_atom_type_scat_dispersion_imag
_atom_type_scat_source
C C 0.0033 0.0016 'International Tables Vol C Tables 4.2.6.8 and 6.1.1.4'
H H 0.0000 0.0000 'International Tables Vol C Tables 4.2.6.8 and 6.1.1.4'
N N 0.0061 0.0033 'International Tables Vol C Tables 4.2.6.8 and 6.1.1.4'
O O 0.0106 0.0060 'International Tables Vol C Tables 4.2.6.8 and 6.1.1.4'

loop_
_geom_angle_atom_site_label_1
_geom_angle_atom_site_label_2
_geom_angle_atom_site_label_3
_geom_angle
O20 C1 N5 125.1(7)
O20 C1 C12 120.2(7)
N5 C1 C12 114.5(7)
C38 C2 N8 126.0(8)
C38 C2 C60 120.1(8)
N8 C2 C60 113.9(7)
C17 C3 O18 118.9(7)
C17 C3 C100 123.4(7)
O18 C3 C100 117.6(7)
C119 C4 C30 119.1(7)
C119 C4 N3 117.9(7)
C30 C4 N3 123.0(7)
C108 C5 C111 117.4(7)
C108 C5 H5 121.3
C111 C5 H5 121.3
O10 C6 C42 125.1(8)
O10 C6 C103 114.8(7)
C42 C6 C103 120.1(8)
C108 C7 C64 122.0(7)
C108 C7 N7 114.4(7)
C64 C7 N7 123.6(7)
C106 C8 C113 121.3(8)
C106 C8 H8A 119.3
C113 C8 H8A 119.3
C24 C9 C100 123.6(7)
C24 C9 H9 118.2
C100 C9 H9 118.2
O28 C10 N1 125.1(7)
O28 C10 C17 121.6(7)
N1 C10 C17 113.2(7)
C127 C11 C115 118.7(7)
C127 C11 C26 119.3(7)
C115 C11 C26 122.0(7)
C20 C12 C14 118.1(7)
C20 C12 C1 116.5(7)
C14 C12 C1 125.2(7)
O26 C13 N7 125.4(8)
O26 C13 C105 121.4(7)
N7 C13 C105 113.2(7)
C12 C14 O21 119.6(7)
C12 C14 C112 121.9(7)
O21 C14 C112 118.5(7)
C112 C15 C109 106.2(6)
C112 C15 C121 109.6(6)
C109 C15 C121 106.7(6)
C112 C15 C122 112.4(7)
C109 C15 C122 112.6(6)
C121 C15 C122 109.1(7)
C115 C16 C41 118.7(7)
C115 C16 C29 116.2(7)
C41 C16 C29 125.0(7)
C3 C17 C37 116.7(7)
C3 C17 C10 128.0(7)
C37 C17 C10 115.3(7)
O17 C18 O13 123.8(8)
O17 C18 C46 122.1(8)
O13 C18 C46 114.0(7)
O6 C19 N8 122.6(8)
O6 C19 C54 122.2(7)
N8 C19 C54 115.2(7)
C12 C20 C117 122.6(8)
C12 C20 H20 118.7
C117 C20 H20 118.7
O4 C21 O16 125.2(8)
O4 C21 C111 124.5(7)
O16 C21 C111 110.2(7)
C114 C22 C35 121.5(8)
C114 C22 C31 121.0(8)
C35 C22 C31 117.6(8)
O8 C23 C107 116.9(7)
O8 C23 C114 124.2(8)
C107 C23 C114 118.8(8)
C9 C24 C37 116.4(7)
C9 C24 C124 123.8(7)
C37 C24 C124 119.8(7)
C41 C25 C127 118.4(7)
C41 C25 C116 122.4(7)
C127 C25 C116 119.2(7)
O2 C26 N2 125.9(7)
O2 C26 C11 118.5(7)
N2 C26 C11 115.4(7)
C107 C27 C35 119.9(8)
C107 C27 H27 120.1
C35 C27 H27 120.1
C110 C28 C126 121.9(7)
C110 C28 H28 119.1
C126 C28 H28 119.1
C100 C29 C16 104.5(6)
C100 C29 C48 113.6(7)
C16 C29 C48 112.7(6)
C100 C29 C55 109.1(6)
C16 C29 C55 108.2(6)
C48 C29 C55 108.5(7)
C47 C30 C4 118.9(8)
C47 C30 H30 120.6
C4 C30 H30 120.6
O9 C31 O7 124.7(8)
O9 C31 C22 123.4(8)
O7 C31 C22 111.9(8)
C106 C32 C102 120.1(8)
C106 C32 H32 119.9
C102 C32 H32 119.9
O29 C33 N3 124.5(8)
O29 C33 C126 120.3(8)
N3 C33 C126 115.2(7)
C117 C34 C112 123.7(7)
C117 C34 H34 118.1
C112 C34 H34 118.1
C22 C35 C27 118.8(8)
C22 C35 H35 120.6
C27 C35 H35 120.6
C125 C36 C53 121.7(8)
C125 C36 N1 124.6(8)
C53 C36 N1 113.7(8)
C17 C37 C24 123.7(8)
C17 C37 H37 118.2
C24 C37 H37 118.2
C2 C38 C51 120.6(8)
C2 C38 H38 119.7
C51 C38 H38 119.7
C111 C39 C64 120.8(7)
C111 C39 H39 119.6
C64 C39 H39 119.6
C110 C40 C109 122.8(7)
C110 C40 H40 118.6
C109 C40 H40 118.6
C25 C41 C16 121.0(7)
C25 C41 H41 119.5
C16 C41 H41 119.5
C105 C42 C6 119.5(7)
C105 C42 H42 120.3
C6 C42 H42 120.3
C74 C43 C58 119.3(8)
C74 C43 C118 123.4(8)
C58 C43 C118 117.3(8)
O27 C44 C137 106.1(7)
O27 C44 C129 111.9(7)
C137 C44 C129 110.0(7)
O27 C44 H44 109.6
C137 C44 H44 109.6
C129 C44 H44 109.6
C75 C45 C51 121.5(8)
C75 C45 C63 120.8(8)
C51 C45 C63 117.7(8)
C62 C46 C68 119.9(8)
C62 C46 C18 118.9(7)
C68 C46 C18 121.1(8)
C54 C47 C30 122.1(8)
C54 C47 H47 119.0
C30 C47 H47 119.0
C29 C48 H48A 109.5
C29 C48 H48B 109.5
H48A C48 H48B 109.5
C29 C48 H48C 109.5
H48A C48 H48C 109.5
H48B C48 H48C 109.5
C105 C49 C56 121.8(8)
C105 C49 H49 119.1
C56 C49 H49 119.1
O22 C50 C67 111.0(7)
O22 C50 C72 106.3(7)
C67 C50 C72 111.5(7)
O22 C50 H50 109.3
C67 C50 H50 109.3
C72 C50 H50 109.3
C45 C51 C38 119.5(8)
C45 C51 H51 120.2
C38 C51 H51 120.2
C119 C52 C54 118.9(8)
C119 C52 H52 120.6
C54 C52 H52 120.6
O15 C53 C58 127.3(8)
O15 C53 C36 115.2(7)
C58 C53 C36 117.5(8)
C47 C54 C52 119.8(7)
C47 C54 C19 125.4(7)
C52 C54 C19 114.8(7)
C29 C55 H55A 109.5
C29 C55 H55B 109.5
H55A C55 H55B 109.5
C29 C55 H55C 109.5
H55A C55 H55C 109.5
H55B C55 H55C 109.5
C103 C56 C49 117.9(8)
C103 C56 H56 121.0
C49 C56 H56 121.0
C116 C57 H57A 109.5
C116 C57 H57B 109.5
H57A C57 H57B 109.5
C116 C57 H57C 109.5
H57A C57 H57C 109.5
H57B C57 H57C 109.5
C43 C58 C53 121.6(8)
C43 C58 H58 119.2
C53 C58 H58 119.2
O1 C59 C123 114.8(7)
O1 C59 C68 124.2(8)
C123 C59 C68 121.0(8)
O3 C60 C2 115.8(7)
O3 C60 C75 124.9(8)
C2 C60 C75 119.3(8)
O1 C61 C85 112.7(9)
O1 C61 C87 104.8(8)
C85 C61 C87 112.6(9)
O1 C61 H61 108.8
C85 C61 H61 108.8
C87 C61 H61 108.8
C46 C62 C65 122.2(8)
C46 C62 H62 118.9
C65 C62 H62 118.9
O14 C63 O12 122.8(8)
O14 C63 C45 122.1(9)
O12 C63 C45 115.0(9)
C7 C64 C39 117.8(8)
C7 C64 H64 121.1
C39 C64 H64 121.1
C123 C65 C62 117.7(8)
C123 C65 H65 121.1
C62 C65 H65 121.1
C70 C66 H66A 109.5
C70 C66 H66B 109.5
H66A C66 H66B 109.5
C70 C66 H66C 109.5
H66A C66 H66C 109.5
H66B C66 H66C 109.5
C50 C67 H67A 109.5
C50 C67 H67B 109.5
H67A C67 H67B 109.5
C50 C67 H67C 109.5
H67A C67 H67C 109.5
H67B C67 H67C 109.5
C46 C68 C59 118.1(8)
C46 C68 H68 121.0
C59 C68 H68 121.0
C116 C69 H69A 109.5
C116 C69 H69B 109.5
H69A C69 H69B 109.5
C116 C69 H69C 109.5
H69A C69 H69C 109.5
H69B C69 H69C 109.5
C82 C70 C130 108.9(8)
C82 C70 C117 111.6(7)
C130 C70 C117 109.7(7)
C82 C70 C66 108.3(7)
C130 C70 C66 108.0(7)
C117 C70 C66 110.2(7)
O10 C71 C86 105.9(7)
O10 C71 C78 111.8(7)
C86 C71 C78 111.7(8)
O10 C71 H71 109.1
C86 C71 H71 109.1
C78 C71 H71 109.1
C50 C72 H72A 109.5
C50 C72 H72B 109.5
H72A C72 H72B 109.5
C50 C72 H72C 109.5
H72A C72 H72C 109.5
H72B C72 H72C 109.5
C128 C73 H73A 109.5
C128 C73 H73B 109.5
H73A C73 H73B 109.5
C128 C73 H73C 109.5
H73A C73 H73C 109.5
H73B C73 H73C 109.5
C43 C74 C125 120.0(8)
C43 C74 H74 120.0
C125 C74 H74 120.0
C45 C75 C60 119.0(8)
C45 C75 H75 120.5
C60 C75 H75 120.5
O3 C76 C80 106.2(7)
O3 C76 C81 109.6(8)
C80 C76 C81 113.3(9)
O3 C76 H76 109.2
C80 C76 H76 109.2
C81 C76 H76 109.2
C124 C77 H77A 109.5
C124 C77 H77B 109.5
H77A C77 H77B 109.5
C124 C77 H77C 109.5
H77A C77 H77C 109.5
H77B C77 H77C 109.5
C71 C78 H78A 109.5
C71 C78 H78B 109.5
H78A C78 H78B 109.5
C71 C78 H78C 109.5
H78A C78 H78C 109.5
H78B C78 H78C 109.5
C116 C79 H79A 109.5
C116 C79 H79B 109.5
H79A C79 H79B 109.5
C116 C79 H79C 109.5
H79A C79 H79C 109.5
H79B C79 H79C 109.5
C76 C80 H80A 109.5
C76 C80 H80B 109.5
H80A C80 H80B 109.5
C76 C80 H80C 109.5
H80A C80 H80C 109.5
H80B C80 H80C 109.5
C76 C81 H81A 109.5
C76 C81 H81B 109.5
H81A C81 H81B 109.5
C76 C81 H81C 109.5
H81A C81 H81C 109.5
H81B C81 H81C 109.5
C70 C82 H82A 109.5
C70 C82 H82B 109.5
H82A C82 H82B 109.5
C70 C82 H82C 109.5
H82A C82 H82C 109.5
H82B C82 H82C 109.5
O7 C83 H83A 109.5
O7 C83 H83B 109.5
H83A C83 H83B 109.5
O7 C83 H83C 109.5
H83A C83 H83C 109.5
H83B C83 H83C 109.5
C132 C84 H84A 109.5
C132 C84 H84B 109.5
H84A C84 H84B 109.5
C132 C84 H84C 109.5
H84A C84 H84C 109.5
H84B C84 H84C 109.5
C61 C85 H85A 109.5
C61 C85 H85B 109.5
H85A C85 H85B 109.5
C61 C85 H85C 109.5
H85A C85 H85C 109.5
H85B C85 H85C 109.5
C71 C86 H86A 109.5
C71 C86 H86B 109.5
H86A C86 H86B 109.5
C71 C86 H86C 109.5
H86A C86 H86C 109.5
H86B C86 H86C 109.5
C61 C87 H87A 109.5
C61 C87 H87B 109.5
H87A C87 H87B 109.5
C61 C87 H87C 109.5
H87A C87 H87C 109.5
H87B C87 H87C 109.5
C91 C88 O8 106.7(10)
C91 C88 C89 115.0(10)
O8 C88 C89 106.4(9)
C91 C88 H88 109.5
O8 C88 H88 109.5
C89 C88 H88 109.5
C88 C89 H89A 109.5
C88 C89 H89B 109.5
H89A C89 H89B 109.5
C88 C89 H89C 109.5
H89A C89 H89C 109.5
H89B C89 H89C 109.5
O13 C90 H90A 109.5
O13 C90 H90B 109.5
H90A C90 H90B 109.5
O13 C90 H90C 109.5
H90A C90 H90C 109.5
H90B C90 H90C 109.5
C88 C91 H91A 109.5
C88 C91 H91B 109.5
H91A C91 H91B 109.5
C88 C91 H91C 109.5
H91A C91 H91C 109.5
H91B C91 H91C 109.5
O16 C92 H92A 109.5
O16 C92 H92B 109.5
H92A C92 H92B 109.5
O16 C92 H92C 109.5
H92A C92 H92C 109.5
H92B C92 H92C 109.5
O19 C93 C98 109.9(10)
O19 C93 H93A 109.7
C98 C93 H93A 109.7
O19 C93 H93B 109.7
C98 C93 H93B 109.7
H93A C93 H93B 108.2
C132 C94 H94A 109.5
C132 C94 H94B 109.5
H94A C94 H94B 109.5
C132 C94 H94C 109.5
H94A C94 H94C 109.5
H94B C94 H94C 109.5
O12 C95 H95A 109.5
O12 C95 H95B 109.5
H95A C95 H95B 109.5
O12 C95 H95C 109.5
H95A C95 H95C 109.5
H95B C95 H95C 109.5
O23 C96 C97A 151(4)
O23 C96 C97 109.3(13)
O23 C96 H96A 109.8
C97 C96 H96A 109.8
O23 C96 H96B 109.8
C97 C96 H96B 109.8
H96A C96 H96B 108.3
C96 C97 H97A 109.5
C96 C97 H97B 109.5
H97A C97 H97B 109.5
C96 C97 H97C 109.5
H97A C97 H97C 109.5
H97B C97 H97C 109.5
C96 C97A H97D 109.5
C96 C97A H97E 109.5
H97D C97A H97E 109.5
C96 C97A H97F 109.5
H97D C97A H97F 109.5
H97E C97A H97F 109.5
C93 C98 H98A 109.5
C93 C98 H98B 109.5
H98A C98 H98B 109.5
C93 C98 H98C 109.5
H98A C98 H98C 109.5
H98B C98 H98C 109.5
C102 C99 C113 121.6(7)
C102 C99 N2 117.7(7)
C113 C99 N2 120.7(8)
C9 C100 C3 115.8(7)
C9 C100 C29 126.2(7)
C3 C100 C29 118.0(7)
C126 C101 O21 119.2(7)
C126 C101 C109 123.1(7)
O21 C101 C109 117.7(6)
C99 C102 O25 115.6(7)
C99 C102 C32 119.8(7)
O25 C102 C32 124.5(8)
C56 C103 C6 120.4(7)
C56 C103 N5 124.0(7)
C6 C103 N5 115.5(7)
O11 C104 N4 123.1(7)
O11 C104 C106 122.7(7)
N4 C104 C106 114.1(7)
C49 C105 C42 120.2(7)
C49 C105 C13 124.1(7)
C42 C105 C13 115.7(7)
C8 C106 C32 119.5(7)
C8 C106 C104 124.9(7)
C32 C106 C104 115.6(7)
C27 C107 C23 122.2(7)
C27 C107 N4 124.6(7)
C23 C107 N4 113.2(7)
C7 C108 O27 115.3(7)
C7 C108 C5 120.8(7)
O27 C108 C5 123.8(7)
C101 C109 C40 115.8(7)
C101 C109 C15 117.6(7)
C40 C109 C15 126.6(7)
C28 C110 C40 117.9(7)
C28 C110 C128 119.9(7)
C40 C110 C128 122.2(7)
C39 C111 C5 121.1(7)
C39 C111 C21 122.0(7)
C5 C111 C21 116.9(7)
C14 C112 C34 116.2(7)
C14 C112 C15 116.4(7)
C34 C112 C15 127.3(7)
C99 C113 C8 117.6(8)
C99 C113 H113 121.2
C8 C113 H113 121.2
C22 C114 C23 118.7(8)
C22 C114 H114 120.6
C23 C114 H114 120.6
C16 C115 C11 121.5(7)
C16 C115 O18 120.2(7)
C11 C115 O18 118.3(7)
C79 C116 C57 109.1(7)
C79 C116 C25 109.5(7)
C57 C116 C25 110.0(7)
C79 C116 C69 107.7(7)
C57 C116 C69 108.6(7)
C25 C116 C69 111.9(7)
C34 C117 C20 117.3(7)
C34 C117 C70 124.5(7)
C20 C117 C70 118.1(7)
O5 C118 N6 125.2(8)
O5 C118 C43 120.5(8)
N6 C118 C43 114.3(7)
C4 C119 C52 121.3(7)
C4 C119 O22 115.4(7)
C52 C119 O22 123.3(8)
O25 C120 C136 105.8(7)
O25 C120 C133 109.4(7)
C136 C120 C133 111.4(7)
O25 C120 H120 110.0
C136 C120 H120 110.0
C133 C120 H120 110.0
C15 C121 H12A 109.5
C15 C121 H12B 109.5
H12A C121 H12B 109.5
C15 C121 H12C 109.5
H12A C121 H12C 109.5
H12B C121 H12C 109.5
C15 C122 H12D 109.5
C15 C122 H12E 109.5
H12D C122 H12E 109.5
C15 C122 H12F 109.5
H12D C122 H12F 109.5
H12E C122 H12F 109.5
C59 C123 C65 121.0(8)
C59 C123 N6 116.5(7)
C65 C123 N6 122.5(8)
C24 C124 C135 110.9(7)
C24 C124 C138 111.7(7)
C135 C124 C138 108.2(7)
C24 C124 C77 109.8(7)
C135 C124 C77 108.3(7)
C138 C124 C77 107.8(7)
C36 C125 C74 119.9(8)
C36 C125 H125 120.1
C74 C125 H125 120.1
C101 C126 C28 118.2(7)
C101 C126 C33 123.0(7)
C28 C126 C33 118.7(7)
C11 C127 C25 121.3(7)
C11 C127 H127 119.3
C25 C127 H127 119.3
C110 C128 C134 112.9(7)
C110 C128 C131 109.5(7)
C134 C128 C131 108.7(8)
C110 C128 C73 109.5(7)
C134 C128 C73 107.3(7)
C131 C128 C73 108.8(7)
C44 C129 H12G 109.5
C44 C129 H12H 109.5
H12G C129 H12H 109.5
C44 C129 H12I 109.5
H12G C129 H12I 109.5
H12H C129 H12I 109.5
C70 C130 H13A 109.5
C70 C130 H13B 109.5
H13A C130 H13B 109.5
C70 C130 H13C 109.5
H13A C130 H13C 109.5
H13B C130 H13C 109.5
C128 C131 H13D 109.5
C128 C131 H13E 109.5
H13D C131 H13E 109.5
C128 C131 H13F 109.5
H13D C131 H13F 109.5
H13E C131 H13F 109.5
O15 C132 C84 110.6(9)
O15 C132 C94 106.1(8)
C84 C132 C94 112.4(9)
O15 C132 H132 109.2
C84 C132 H132 109.2
C94 C132 H132 109.2
C120 C133 H13M 109.5
C120 C133 H13N 109.5
H13M C133 H13N 109.5
C120 C133 H13O 109.5
H13M C133 H13O 109.5
H13N C133 H13O 109.5
C128 C134 H13G 109.5
C128 C134 H13H 109.5
H13G C134 H13H 109.5
C128 C134 H13I 109.5
H13G C134 H13I 109.5
H13H C134 H13I 109.5
C124 C135 H13P 109.5
C124 C135 H13Q 109.5
H13P C135 H13Q 109.5
C124 C135 H13R 109.5
H13P C135 H13R 109.5
H13Q C135 H13R 109.5
C120 C136 H13S 109.5
C120 C136 H13T 109.5
H13S C136 H13T 109.5
C120 C136 H13U 109.5
H13S C136 H13U 109.5
H13T C136 H13U 109.5
C44 C137 H13J 109.5
C44 C137 H13K 109.5
H13J C137 H13K 109.5
C44 C137 H13L 109.5
H13J C137 H13L 109.5
H13K C137 H13L 109.5
C124 C138 H13V 109.5
C124 C138 H13W 109.5
H13V C138 H13W 109.5
C124 C138 H13X 109.5
H13V C138 H13X 109.5
H13W C138 H13X 109.5
C10 N1 C36 126.7(7)
C10 N1 H1 116.7
C36 N1 H1 116.7
C26 N2 C99 129.0(7)
C26 N2 H2 115.5
C99 N2 H2 115.5
C33 N3 C4 128.5(7)
C33 N3 H3 115.7
C4 N3 H3 115.7
C104 N4 C107 127.2(7)
C104 N4 H4 116.4
C107 N4 H4 116.4
C1 N5 C103 127.4(7)
C1 N5 H5A 116.3
C103 N5 H5A 116.3
C118 N6 C123 131.4(7)
C118 N6 H6 114.3
C123 N6 H6 114.3
C13 N7 C7 128.4(7)
C13 N7 H7 115.8
C7 N7 H7 115.8
C19 N8 C2 126.9(8)
C19 N8 H8 116.6
C2 N8 H8 116.6
C59 O1 C61 122.1(7)
C60 O3 C76 120.9(7)
C31 O7 C83 114.7(8)
C23 O8 C88 122.2(7)
C6 O10 C71 122.5(6)
C63 O12 C95 116.4(9)
C18 O13 C90 116.0(7)
C53 O15 C132 122.2(7)
C21 O16 C92 114.8(7)
C3 O18 C115 113.2(6)
C93 O19 H19 109.5
C14 O21 C101 115.9(6)
C119 O22 C50 119.1(6)
C96 O23 H23 109.5
H24A O24 H24B 109.5
C102 O25 C120 119.4(6)
C108 O27 C44 120.7(6)

loop_
_geom_bond_atom_site_label_1
_geom_bond_atom_site_label_2
_geom_bond_distance
C1 O20 1.197(9)
C1 N5 1.375(10)
C1 C12 1.523(11)
C2 C38 1.361(12)
C2 N8 1.396(10)
C2 C60 1.417(12)
C3 C17 1.376(11)
C3 O18 1.393(9)
C3 C100 1.413(11)
C4 C119 1.358(12)
C4 C30 1.418(11)
C4 N3 1.419(10)
C5 C108 1.389(11)
C5 C111 1.433(11)
C5 H5 0.9500
C6 O10 1.370(10)
C6 C42 1.397(11)
C6 C103 1.400(12)
C7 C108 1.370(11)
C7 C64 1.389(11)
C7 N7 1.421(10)
C8 C106 1.363(12)
C8 C113 1.421(11)
C8 H8A 0.9500
C9 C24 1.375(12)
C9 C100 1.405(11)
C9 H9 0.9500
C10 O28 1.198(9)
C10 N1 1.369(10)
C10 C17 1.526(11)
C11 C127 1.380(11)
C11 C115 1.392(11)
C11 C26 1.542(11)
C12 C20 1.386(11)
C12 C14 1.395(12)
C13 O26 1.218(10)
C13 N7 1.342(11)
C13 C105 1.535(12)
C14 O21 1.399(9)
C14 C112 1.408(11)
C15 C112 1.514(12)
C15 C109 1.514(11)
C15 C121 1.524(11)
C15 C122 1.532(11)
C16 C115 1.379(11)
C16 C41 1.399(11)
C16 C29 1.532(11)
C17 C37 1.386(11)
C18 O17 1.219(10)
C18 O13 1.328(10)
C18 C46 1.495(12)
C19 O6 1.203(10)
C19 N8 1.395(10)
C19 C54 1.508(11)
C20 C117 1.405(11)
C20 H20 0.9500
C21 O4 1.179(9)
C21 O16 1.336(10)
C21 C111 1.497(11)
C22 C114 1.378(13)
C22 C35 1.388(12)
C22 C31 1.512(12)
C23 O8 1.364(11)
C23 C107 1.379(12)
C23 C114 1.427(12)
C24 C37 1.407(11)
C24 C124 1.509(11)
C25 C41 1.391(11)
C25 C127 1.400(11)
C25 C116 1.535(11)
C26 O2 1.217(9)
C26 N2 1.335(10)
C27 C107 1.350(12)
C27 C35 1.413(11)
C27 H27 0.9500
C28 C110 1.384(11)
C28 C126 1.394(11)
C28 H28 0.9500
C29 C100 1.502(12)
C29 C48 1.543(11)
C29 C55 1.548(11)
C30 C47 1.371(11)
C30 H30 0.9500
C31 O9 1.207(11)
C31 O7 1.330(11)
C32 C106 1.384(11)
C32 C102 1.409(11)
C32 H32 0.9500
C33 O29 1.235(10)
C33 N3 1.337(11)
C33 C126 1.506(11)
C34 C117 1.356(12)
C34 C112 1.422(11)
C34 H34 0.9500
C35 H35 0.9500
C36 C125 1.354(12)
C36 C53 1.399(12)
C36 N1 1.433(10)
C37 H37 0.9500
C38 C51 1.401(12)
C38 H38 0.9500
C39 C111 1.352(11)
C39 C64 1.413(11)
C39 H39 0.9500
C40 C110 1.391(11)
C40 C109 1.411(11)
C40 H40 0.9500
C41 H41 0.9500
C42 C105 1.384(11)
C42 H42 0.9500
C43 C74 1.378(12)
C43 C58 1.385(12)
C43 C118 1.531(12)
C44 O27 1.428(10)
C44 C137 1.509(11)
C44 C129 1.517(11)
C44 H44 1.0000
C45 C75 1.368(13)
C45 C51 1.389(12)
C45 C63 1.494(12)
C46 C62 1.361(12)
C46 C68 1.399(11)
C47 C54 1.347(12)
C47 H47 0.9500
C48 H48A 0.9800
C48 H48B 0.9800
C48 H48C 0.9800
C49 C105 1.356(12)
C49 C56 1.420(12)
C49 H49 0.9500
C50 O22 1.434(10)
C50 C67 1.501(12)
C50 C72 1.540(12)
C50 H50 1.0000
C51 H51 0.9500
C52 C119 1.391(11)
C52 C54 1.399(12)
C52 H52 0.9500
C53 O15 1.356(11)
C53 C58 1.388(12)
C55 H55A 0.9800
C55 H55B 0.9800
C55 H55C 0.9800
C56 C103 1.376(12)
C56 H56 0.9500
C57 C116 1.529(13)
C57 H57A 0.9800
C57 H57B 0.9800
C57 H57C 0.9800
C58 H58 0.9500
C59 O1 1.364(10)
C59 C123 1.366(12)
C59 C68 1.400(12)
C60 O3 1.351(10)
C60 C75 1.419(12)
C61 O1 1.410(11)
C61 C85 1.430(14)
C61 C87 1.544(12)
C61 H61 1.0000
C62 C65 1.393(12)
C62 H62 0.9500
C63 O14 1.238(11)
C63 O12 1.314(11)
C64 H64 0.9500
C65 C123 1.386(11)
C65 H65 0.9500
C66 C70 1.549(12)
C66 H66A 0.9800
C66 H66B 0.9800
C66 H66C 0.9800
C67 H67A 0.9800
C67 H67B 0.9800
C67 H67C 0.9800
C68 H68 0.9500
C69 C116 1.541(12)
C69 H69A 0.9800
C69 H69B 0.9800
C69 H69C 0.9800
C70 C82 1.520(12)
C70 C130 1.532(13)
C70 C117 1.545(11)
C71 O10 1.411(11)
C71 C86 1.482(13)
C71 C78 1.531(13)
C71 H71 1.0000
C72 H72A 0.9800
C72 H72B 0.9800
C72 H72C 0.9800
C73 C128 1.550(12)
C73 H73A 0.9800
C73 H73B 0.9800
C73 H73C 0.9800
C74 C125 1.399(12)
C74 H74 0.9500
C75 H75 0.9500
C76 O3 1.468(11)
C76 C80 1.483(13)
C76 C81 1.511(13)
C76 H76 1.0000
C77 C124 1.541(11)
C77 H77A 0.9800
C77 H77B 0.9800
C77 H77C 0.9800
C78 H78A 0.9800
C78 H78B 0.9800
C78 H78C 0.9800
C79 C116 1.522(13)
C79 H79A 0.9800
C79 H79B 0.9800
C79 H79C 0.9800
C80 H80A 0.9800
C80 H80B 0.9800
C80 H80C 0.9800
C81 H81A 0.9800
C81 H81B 0.9800
C81 H81C 0.9800
C82 H82A 0.9800
C82 H82B 0.9800
C82 H82C 0.9800
C83 O7 1.452(11)
C83 H83A 0.9800
C83 H83B 0.9800
C83 H83C 0.9800
C84 C132 1.493(15)
C84 H84A 0.9800
C84 H84B 0.9800
C84 H84C 0.9800
C85 H85A 0.9800
C85 H85B 0.9800
C85 H85C 0.9800
C86 H86A 0.9800
C86 H86B 0.9800
C86 H86C 0.9800
C87 H87A 0.9800
C87 H87B 0.9800
C87 H87C 0.9800
C88 C91 1.430(16)
C88 O8 1.445(13)
C88 C89 1.530(16)
C88 H88 1.0000
C89 H89A 0.9800
C89 H89B 0.9800
C89 H89C 0.9800
C90 O13 1.466(10)
C90 H90A 0.9800
C90 H90B 0.9800
C90 H90C 0.9800
C91 H91A 0.9800
C91 H91B 0.9800
C91 H91C 0.9800
C92 O16 1.477(11)
C92 H92A 0.9800
C92 H92B 0.9800
C92 H92C 0.9800
C93 O19 1.417(14)
C93 C98 1.540(18)
C93 H93A 0.9900
C93 H93B 0.9900
C94 C132 1.527(15)
C94 H94A 0.9800
C94 H94B 0.9800
C94 H94C 0.9800
C95 O12 1.441(12)
C95 H95A 0.9800
C95 H95B 0.9800
C95 H95C 0.9800
C96 O23 1.462(16)
C96 C97A 1.49(6)
C96 C97 1.51(2)
C96 H96A 0.9900
C96 H96B 0.9900
C97 H97A 0.9800
C97 H97B 0.9800
C97 H97C 0.9800
C97A H97D 0.9800
C97A H97E 0.9800
C97A H97F 0.9800
C98 H98A 0.9800
C98 H98B 0.9800
C98 H98C 0.9800
C99 C102 1.354(12)
C99 C113 1.392(11)
C99 N2 1.423(10)
C101 C126 1.377(11)
C101 O21 1.401(9)
C101 C109 1.402(11)
C102 O25 1.375(9)
C103 N5 1.405(10)
C104 O11 1.203(10)
C104 N4 1.372(11)
C104 C106 1.516(11)
C107 N4 1.443(10)
C108 O27 1.386(9)
C110 C128 1.535(11)
C113 H113 0.9500
C114 H114 0.9500
C115 O18 1.414(9)
C118 O5 1.218(10)
C118 N6 1.341(11)
C119 O22 1.396(9)
C120 O25 1.430(10)
C120 C136 1.509(12)
C120 C133 1.567(12)
C120 H120 1.0000
C121 H12A 0.9800
C121 H12B 0.9800
C121 H12C 0.9800
C122 H12D 0.9800
C122 H12E 0.9800
C122 H12F 0.9800
C123 N6 1.417(11)
C124 C135 1.524(13)
C124 C138 1.527(12)
C125 H125 0.9500
C127 H127 0.9500
C128 C134 1.536(12)
C128 C131 1.545(13)
C129 H12G 0.9800
C129 H12H 0.9800
C129 H12I 0.9800
C130 H13A 0.9800
C130 H13B 0.9800
C130 H13C 0.9800
C131 H13D 0.9800
C131 H13E 0.9800
C131 H13F 0.9800
C132 O15 1.426(12)
C132 H132 1.0000
C133 H13M 0.9800
C133 H13N 0.9800
C133 H13O 0.9800
C134 H13G 0.9800
C134 H13H 0.9800
C134 H13I 0.9800
C135 H13P 0.9800
C135 H13Q 0.9800
C135 H13R 0.9800
C136 H13S 0.9800
C136 H13T 0.9800
C136 H13U 0.9800
C137 H13J 0.9800
C137 H13K 0.9800
C137 H13L 0.9800
C138 H13V 0.9800
C138 H13W 0.9800
C138 H13X 0.9800
N1 H1 0.8800
N2 H2 0.8800
N3 H3 0.8800
N4 H4 0.8800
N5 H5A 0.8800
N6 H6 0.8800
N7 H7 0.8800
N8 H8 0.8800
O19 H19 0.8400
O23 H23 0.8400
O24 H24A 0.8698
O24 H24B 0.8698
